data_7032316
loop_
_publ_author_name
'Gallien, Anna K. E.'
'Schaniel, Dominik'
'Woike, Theo'
'Kl\"ufers, Peter'

_publ_section_title
;
 NO-binding in {Ru(NO)2}(8)-type [Ru(NO)2(PR3)2X]BF4 compounds.
;
_journal_issue 35
_journal_name_full 'Dalton transactions (Cambridge, England : 2003)'
_journal_page_first 13278
_journal_page_last 13292
_journal_paper_doi 10.1039/c4dt01506a
_journal_volume 43
_journal_year 2014
_chemical_formula_moiety 'C36 H66 I N2 O2 P2 Ru, B F4'
_chemical_formula_sum 'C36 H66 B F4 I N2 O2 P2 Ru'
_chemical_formula_weight 935.63
_chemical_name_common '[RuI(NO)2(PCy3)2]BF4'
_space_group_IT_number 29
_symmetry_cell_setting orthorhombic
_symmetry_Int_Tables_number 29
_symmetry_space_group_name_Hall 'P 2c -2ac'
_symmetry_space_group_name_H-M 'P c a 21'
_atom_sites_solution_hydrogens geom
_atom_sites_solution_primary direct
_atom_sites_solution_secondary difmap
_audit_block_code Ru_I_(NO)2_(PCy3)2_BF4_qo129_gallien
_audit_creation_date
;
'Tue Jul 31 14:57:41 2012'
;
_audit_creation_method 'form98_non/compatible with shelxl97-2'
_audit_update_record
;
11-February-2014
;
_cell_angle_alpha 90.00
_cell_angle_beta 90.00
_cell_angle_gamma 90.00
_cell_formula_units_Z 8
_cell_length_a 29.645(3)
_cell_length_b 14.4732(9)
_cell_length_c 20.678(3)
_cell_measurement_reflns_used 7914
_cell_measurement_temperature 173(2)
_cell_measurement_theta_max 26.3141
_cell_measurement_theta_min 4.1974
_cell_volume 8872.1(17)
_computing_cell_refinement
;
CrysAlisPro, Agilent Technologies,
Version 1.171.35.11 (release 16-05-2011 CrysAlis171 .NET)
(compiled May 16 2011,17:55:39)
;
_computing_data_collection
;
CrysAlisPro, Agilent Technologies,
Version 1.171.35.11 (release 16-05-2011 CrysAlis171 .NET)
(compiled May 16 2011,17:55:39)
;
_computing_data_reduction
;
CrysAlisPro, Agilent Technologies,
Version 1.171.35.11 (release 16-05-2011 CrysAlis171 .NET)
(compiled May 16 2011,17:55:39)
;
_computing_structure_refinement 'SHELXL-97 (G. M. Sheldrick. University of G\"ottingen, 97-2 version)'
_computing_structure_solution 'SHELXS-97 (Sheldrick, 1990)'
_diffrn_ambient_temperature 173(2)
_diffrn_detector_area_resol_mean 15.9809
_diffrn_measured_fraction_theta_full 0.992
_diffrn_measured_fraction_theta_max 0.992
_diffrn_measurement_details
;
  1 omega  -85.00   27.00   1.0000   80.0000
omega____ theta____ kappa____ phi______ frames
    -      -20.2931    0.0000   90.0000 112

  2 omega   52.00   88.00   1.0000   80.0000
omega____ theta____ kappa____ phi______ frames
    -       21.2306  179.0000 -180.0000 36

  3 omega   36.00   83.00   1.0000   80.0000
omega____ theta____ kappa____ phi______ frames
    -       21.2306 -141.0000   91.0000 47

;
_diffrn_measurement_device 'CCD camera on \k-goniostat'
_diffrn_measurement_device_type 'Oxford XCalibur'
_diffrn_measurement_method '\w scans'
_diffrn_orient_matrix_UB_11 0.0086780000
_diffrn_orient_matrix_UB_12 -0.0289340000
_diffrn_orient_matrix_UB_13 0.0121541000
_diffrn_orient_matrix_UB_21 0.0026995000
_diffrn_orient_matrix_UB_22 -0.0174164000
_diffrn_orient_matrix_UB_23 -0.0205925000
_diffrn_orient_matrix_UB_31 0.0481835000
_diffrn_orient_matrix_UB_32 0.0060404000
_diffrn_orient_matrix_UB_33 -0.0010329000
_diffrn_radiation_collimation '0.5 mm collimator'
_diffrn_radiation_monochromator graphite
_diffrn_radiation_source 'fine-focus sealed tube'
_diffrn_radiation_type MoK\a
_diffrn_radiation_wavelength 0.71073
_diffrn_reflns_av_R_equivalents 0.0402
_diffrn_reflns_av_sigmaI/netI 0.0464
_diffrn_reflns_limit_h_max 18
_diffrn_reflns_limit_h_min -9
_diffrn_reflns_limit_k_max 11
_diffrn_reflns_limit_k_min -25
_diffrn_reflns_limit_l_max 37
_diffrn_reflns_limit_l_min -34
_diffrn_reflns_number 29769
_diffrn_reflns_theta_full 26.31
_diffrn_reflns_theta_max 26.31
_diffrn_reflns_theta_min 4.20
_diffrn_source_current 40
_diffrn_source_power 2.00
_diffrn_source_type 'Spellman generator'
_diffrn_source_voltage 50
_exptl_absorpt_coefficient_mu 1.169
_exptl_absorpt_correction_T_max 1.00000
_exptl_absorpt_correction_T_min 0.87127
_exptl_absorpt_correction_type multi-scan
_exptl_absorpt_process_details
;
CrysAlisPro, Agilent Technologies,
Version 1.171.35.11 (release 16-05-2011 CrysAlis171 .NET)
(compiled May 16 2011,17:55:39)
Empirical absorption correction using spherical harmonics,
 implemented in SCALE3 ABSPACK scaling algorithm.
;
_exptl_crystal_colour red
_exptl_crystal_density_diffrn 1.401
_exptl_crystal_density_method 'not measured'
_exptl_crystal_description rod
_exptl_crystal_F_000 3840
_exptl_crystal_size_max 0.30
_exptl_crystal_size_mid 0.11
_exptl_crystal_size_min 0.04
_refine_diff_density_max 2.364
_refine_diff_density_min -1.178
_refine_diff_density_rms 0.152
_refine_ls_abs_structure_details 'Flack H D (1983), Acta Cryst. A39, 876-881'
_refine_ls_abs_structure_Flack 0.13(3)
_refine_ls_extinction_method none
_refine_ls_goodness_of_fit_ref 1.062
_refine_ls_hydrogen_treatment constr
_refine_ls_matrix_type full
_refine_ls_number_parameters 803
_refine_ls_number_reflns 11453
_refine_ls_number_restraints 1
_refine_ls_restrained_S_all 1.062
_refine_ls_R_factor_all 0.0684
_refine_ls_R_factor_gt 0.0557
_refine_ls_shift/su_max 0.001
_refine_ls_shift/su_mean 0.000
_refine_ls_structure_factor_coef Fsqd
_refine_ls_weighting_details 'calc w=1/[\s^2^(Fo^2^)+(0.1002P)^2^+25.2846P] where P=(Fo^2^+2Fc^2^)/3'
_refine_ls_weighting_scheme calc
_refine_ls_wR_factor_gt 0.1532
_refine_ls_wR_factor_ref 0.1667
_reflns_number_gt 9784
_reflns_number_total 11453
_reflns_threshold_expression >2sigma(I)
_cod_duplicate_entry 7031661
_cod_data_source_file c4dt01506a2.cif
_cod_data_source_block qo129
_cod_original_sg_symbol_H-M 'P ca21'
_cod_database_code 7032316

loop_
_symmetry_equiv_pos_as_xyz
'x, y, z'
'-x, -y, z+1/2'
'-x+1/2, y, z+1/2'
'x+1/2, -y, z'

loop_
_atom_site_label
_atom_site_type_symbol
_atom_site_fract_x
_atom_site_fract_y
_atom_site_fract_z
_atom_site_U_iso_or_equiv
_atom_site_adp_type
_atom_site_occupancy
_atom_site_symmetry_multiplicity
_atom_site_calc_flag
_atom_site_refinement_flags
I1 I 0.50035(2) 0.33888(4) 0.55085(5) 0.03406(17) Uani 1 1 d .
I2 I 0.384665(19) 1.13611(4) 0.54651(4) 0.03280(17) Uani 1 1 d .
Ru1 Ru 0.50405(2) 0.49989(5) 0.61878(4) 0.01918(17) Uani 1 1 d .
Ru2 Ru 0.37236(2) 0.99216(4) 0.46303(4) 0.02010(16) Uani 1 1 d .
N1 N 0.5045(2) 0.6090(5) 0.5799(4) 0.0205(16) Uani 1 1 d .
N2 N 0.5074(3) 0.4884(5) 0.7048(5) 0.0251(19) Uani 1 1 d .
N3 N 0.3656(3) 1.0075(6) 0.3777(4) 0.0295(19) Uani 1 1 d .
N4 N 0.3709(3) 0.8775(5) 0.4954(4) 0.0222(17) Uani 1 1 d .
O1 O 0.5068(2) 0.6846(5) 0.5623(4) 0.0340(19) Uani 1 1 d .
O2 O 0.5109(3) 0.5005(5) 0.7602(4) 0.0316(17) Uani 1 1 d .
O3 O 0.3595(3) 1.0045(6) 0.3226(4) 0.043(2) Uani 1 1 d .
O4 O 0.3681(2) 0.7988(5) 0.5005(4) 0.0391(19) Uani 1 1 d .
P1 P 0.42074(8) 0.49071(15) 0.61424(13) 0.0192(5) Uani 1 1 d .
P2 P 0.58692(8) 0.49365(16) 0.60344(12) 0.0213(5) Uani 1 1 d .
P3 P 0.45533(8) 0.99916(14) 0.45639(14) 0.0193(5) Uani 1 1 d .
P4 P 0.29006(8) 1.00715(17) 0.48339(14) 0.0243(5) Uani 1 1 d .
C1 C 0.3948(3) 0.5032(6) 0.5337(5) 0.024(2) Uani 1 1 d .
H1 H 0.3664 0.5396 0.5398 0.028 Uiso 1 1 calc R
C2 C 0.4247(3) 0.5583(7) 0.4836(5) 0.031(2) Uani 1 1 d .
H2A H 0.4343 0.6176 0.5031 0.037 Uiso 1 1 calc R
H2B H 0.4522 0.5221 0.4737 0.037 Uiso 1 1 calc R
C3 C 0.3991(4) 0.5776(7) 0.4207(6) 0.033(3) Uani 1 1 d .
H3A H 0.3717 0.6145 0.4299 0.040 Uiso 1 1 calc R
H3B H 0.4184 0.6132 0.3906 0.040 Uiso 1 1 calc R
C4 C 0.3861(5) 0.4859(8) 0.3905(6) 0.045(3) Uani 1 1 d .
H4A H 0.4138 0.4506 0.3802 0.054 Uiso 1 1 calc R
H4B H 0.3698 0.4974 0.3495 0.054 Uiso 1 1 calc R
C5 C 0.3559(4) 0.4277(8) 0.4360(6) 0.040(3) Uani 1 1 d .
H5A H 0.3273 0.4608 0.4444 0.048 Uiso 1 1 calc R
H5B H 0.3486 0.3679 0.4152 0.048 Uiso 1 1 calc R
C6 C 0.3811(3) 0.4108(7) 0.5004(5) 0.031(2) Uani 1 1 d .
H6A H 0.4085 0.3736 0.4919 0.037 Uiso 1 1 calc R
H6B H 0.3614 0.3750 0.5299 0.037 Uiso 1 1 calc R
C7 C 0.3949(3) 0.5853(7) 0.6600(5) 0.023(2) Uani 1 1 d .
H7 H 0.3617 0.5733 0.6594 0.028 Uiso 1 1 calc R
C8 C 0.4085(3) 0.5893(7) 0.7313(5) 0.029(2) Uani 1 1 d .
H8A H 0.4044 0.5275 0.7509 0.035 Uiso 1 1 calc R
H8B H 0.4408 0.6058 0.7345 0.035 Uiso 1 1 calc R
C9 C 0.3805(3) 0.6599(7) 0.7688(5) 0.029(2) Uani 1 1 d .
H9A H 0.3485 0.6404 0.7693 0.034 Uiso 1 1 calc R
H9B H 0.3912 0.6625 0.8142 0.034 Uiso 1 1 calc R
C10 C 0.3844(3) 0.7551(7) 0.7384(5) 0.030(2) Uani 1 1 d .
H10A H 0.3632 0.7976 0.7605 0.036 Uiso 1 1 calc R
H10B H 0.4153 0.7788 0.7451 0.036 Uiso 1 1 calc R
C11 C 0.3740(4) 0.7547(7) 0.6667(6) 0.035(3) Uani 1 1 d .
H11A H 0.3804 0.8167 0.6486 0.042 Uiso 1 1 calc R
H11B H 0.3415 0.7419 0.6604 0.042 Uiso 1 1 calc R
C12 C 0.4014(4) 0.6831(6) 0.6302(5) 0.031(2) Uani 1 1 d .
H12A H 0.4337 0.7001 0.6318 0.037 Uiso 1 1 calc R
H12B H 0.3919 0.6823 0.5843 0.037 Uiso 1 1 calc R
C13 C 0.3974(3) 0.3826(6) 0.6481(5) 0.0227(19) Uani 1 1 d .
H13 H 0.3999 0.3349 0.6132 0.027 Uiso 1 1 calc R
C14 C 0.4227(3) 0.3429(6) 0.7081(5) 0.026(2) Uani 1 1 d .
H14A H 0.4553 0.3365 0.6982 0.032 Uiso 1 1 calc R
H14B H 0.4195 0.3857 0.7452 0.032 Uiso 1 1 calc R
C15 C 0.4031(3) 0.2490(7) 0.7255(6) 0.030(2) Uani 1 1 d .
H15A H 0.4185 0.2250 0.7645 0.037 Uiso 1 1 calc R
H15B H 0.4088 0.2052 0.6896 0.037 Uiso 1 1 calc R
C16 C 0.3518(4) 0.2544(7) 0.7384(6) 0.037(3) Uani 1 1 d .
H16A H 0.3400 0.1913 0.7457 0.044 Uiso 1 1 calc R
H16B H 0.3465 0.2908 0.7782 0.044 Uiso 1 1 calc R
C17 C 0.3267(3) 0.2983(8) 0.6830(6) 0.038(3) Uani 1 1 d .
H17A H 0.2947 0.3060 0.6952 0.045 Uiso 1 1 calc R
H17B H 0.3279 0.2566 0.6451 0.045 Uiso 1 1 calc R
C18 C 0.3461(3) 0.3916(7) 0.6643(5) 0.029(2) Uani 1 1 d .
H18A H 0.3420 0.4357 0.7005 0.035 Uiso 1 1 calc R
H18B H 0.3297 0.4161 0.6263 0.035 Uiso 1 1 calc R
C19 C 0.6016(4) 0.4871(7) 0.5172(5) 0.027(2) Uani 1 1 d .
H19 H 0.5955 0.4220 0.5035 0.033 Uiso 1 1 calc R
C20 C 0.6526(4) 0.5046(8) 0.5041(6) 0.038(3) Uani 1 1 d .
H20A H 0.6601 0.5695 0.5146 0.046 Uiso 1 1 calc R
H20B H 0.6710 0.4639 0.5321 0.046 Uiso 1 1 calc R
C21 C 0.6637(4) 0.4854(9) 0.4331(7) 0.047(3) Uani 1 1 d .
H21A H 0.6582 0.4193 0.4238 0.056 Uiso 1 1 calc R
H21B H 0.6961 0.4980 0.4255 0.056 Uiso 1 1 calc R
C22 C 0.6356(4) 0.5444(9) 0.3868(6) 0.046(3) Uani 1 1 d .
H22A H 0.6424 0.5262 0.3417 0.055 Uiso 1 1 calc R
H22B H 0.6439 0.6102 0.3921 0.055 Uiso 1 1 calc R
C23 C 0.5846(4) 0.5327(8) 0.3993(6) 0.037(2) Uani 1 1 d .
H23A H 0.5754 0.4694 0.3872 0.044 Uiso 1 1 calc R
H23B H 0.5677 0.5767 0.3718 0.044 Uiso 1 1 calc R
C24 C 0.5727(3) 0.5503(7) 0.4716(5) 0.026(2) Uani 1 1 d .
H24A H 0.5402 0.5374 0.4787 0.031 Uiso 1 1 calc R
H24B H 0.5783 0.6159 0.4823 0.031 Uiso 1 1 calc R
C25 C 0.6179(3) 0.4002(7) 0.6429(6) 0.030(2) Uani 1 1 d .
H25 H 0.6498 0.4220 0.6462 0.036 Uiso 1 1 calc R
C26 C 0.6198(5) 0.3077(8) 0.6057(7) 0.051(3) Uani 1 1 d .
H26A H 0.6311 0.3189 0.5614 0.061 Uiso 1 1 calc R
H26B H 0.5890 0.2816 0.6024 0.061 Uiso 1 1 calc R
C27 C 0.6519(5) 0.2351(9) 0.6411(7) 0.052(3) Uani 1 1 d .
H27A H 0.6507 0.1752 0.6181 0.062 Uiso 1 1 calc R
H27B H 0.6834 0.2576 0.6399 0.062 Uiso 1 1 calc R
C28 C 0.6374(4) 0.2216(9) 0.7106(7) 0.050(4) Uani 1 1 d .
H28A H 0.6073 0.1921 0.7116 0.060 Uiso 1 1 calc R
H28B H 0.6589 0.1798 0.7326 0.060 Uiso 1 1 calc R
C29 C 0.6356(5) 0.3103(11) 0.7454(7) 0.060(4) Uani 1 1 d .
H29A H 0.6663 0.3370 0.7475 0.072 Uiso 1 1 calc R
H29B H 0.6253 0.2993 0.7903 0.072 Uiso 1 1 calc R
C30 C 0.6027(4) 0.3822(9) 0.7116(6) 0.048(3) Uani 1 1 d .
H30A H 0.5716 0.3573 0.7113 0.058 Uiso 1 1 calc R
H30B H 0.6026 0.4408 0.7362 0.058 Uiso 1 1 calc R
C31 C 0.6132(3) 0.6043(8) 0.6344(5) 0.032(2) Uani 1 1 d .
H31 H 0.6125 0.6474 0.5966 0.038 Uiso 1 1 calc R
C32 C 0.5857(4) 0.6535(9) 0.6869(7) 0.046(3) Uani 1 1 d .
H32A H 0.5540 0.6596 0.6724 0.055 Uiso 1 1 calc R
H32B H 0.5859 0.6158 0.7268 0.055 Uiso 1 1 calc R
C33 C 0.6047(7) 0.7494(11) 0.7018(8) 0.077(5) Uani 1 1 d .
H33A H 0.6023 0.7890 0.6629 0.092 Uiso 1 1 calc R
H33B H 0.5869 0.7783 0.7369 0.092 Uiso 1 1 calc R
C34 C 0.6524(6) 0.7422(13) 0.7215(8) 0.080(6) Uani 1 1 d .
H34A H 0.6542 0.7078 0.7628 0.096 Uiso 1 1 calc R
H34B H 0.6645 0.8050 0.7291 0.096 Uiso 1 1 calc R
C35 C 0.6810(5) 0.6940(11) 0.6714(11) 0.083(6) Uani 1 1 d .
H35A H 0.7119 0.6856 0.6885 0.099 Uiso 1 1 calc R
H35B H 0.6829 0.7331 0.6322 0.099 Uiso 1 1 calc R
C36 C 0.6613(4) 0.5988(10) 0.6529(7) 0.053(3) Uani 1 1 d .
H36A H 0.6788 0.5730 0.6164 0.063 Uiso 1 1 calc R
H36B H 0.6645 0.5562 0.6901 0.063 Uiso 1 1 calc R
C37 C 0.2621(4) 0.9001(7) 0.4509(5) 0.031(2) Uani 1 1 d .
H37 H 0.2640 0.8523 0.4857 0.037 Uiso 1 1 calc R
C38 C 0.2831(4) 0.8575(8) 0.3908(6) 0.040(3) Uani 1 1 d .
H38A H 0.2795 0.9003 0.3539 0.047 Uiso 1 1 calc R
H38B H 0.3158 0.8482 0.3981 0.047 Uiso 1 1 calc R
C39 C 0.2614(5) 0.7662(9) 0.3749(7) 0.055(4) Uani 1 1 d .
H39A H 0.2667 0.7224 0.4108 0.066 Uiso 1 1 calc R
H39B H 0.2757 0.7404 0.3355 0.066 Uiso 1 1 calc R
C40 C 0.2107(5) 0.7758(10) 0.3636(8) 0.060(4) Uani 1 1 d .
H40A H 0.2051 0.8138 0.3247 0.072 Uiso 1 1 calc R
H40B H 0.1972 0.7140 0.3566 0.072 Uiso 1 1 calc R
C41 C 0.1895(5) 0.8209(10) 0.4220(8) 0.064(4) Uani 1 1 d .
H41A H 0.1938 0.7804 0.4600 0.077 Uiso 1 1 calc R
H41B H 0.1567 0.8272 0.4145 0.077 Uiso 1 1 calc R
C42 C 0.2094(4) 0.9171(9) 0.4371(8) 0.054(4) Uani 1 1 d .
H42A H 0.1946 0.9445 0.4754 0.064 Uiso 1 1 calc R
H42B H 0.2053 0.9593 0.3998 0.064 Uiso 1 1 calc R
C43 C 0.2773(4) 1.0143(7) 0.5711(5) 0.027(2) Uani 1 1 d .
H43 H 0.2888 1.0758 0.5858 0.033 Uiso 1 1 calc R
C44 C 0.3030(4) 0.9425(8) 0.6103(5) 0.037(3) Uani 1 1 d .
H44A H 0.3357 0.9487 0.6016 0.044 Uiso 1 1 calc R
H44B H 0.2935 0.8799 0.5966 0.044 Uiso 1 1 calc R
C45 C 0.2945(5) 0.9537(10) 0.6839(7) 0.055(3) Uani 1 1 d .
H45A H 0.3094 1.0107 0.6995 0.066 Uiso 1 1 calc R
H45B H 0.3078 0.9006 0.7073 0.066 Uiso 1 1 calc R
C46 C 0.2421(5) 0.9591(14) 0.6989(7) 0.068(4) Uani 1 1 d .
H46A H 0.2281 0.8983 0.6901 0.082 Uiso 1 1 calc R
H46B H 0.2377 0.9734 0.7453 0.082 Uiso 1 1 calc R
C47 C 0.2194(5) 1.0307(12) 0.6593(8) 0.066(4) Uani 1 1 d .
H47A H 0.2316 1.0922 0.6708 0.079 Uiso 1 1 calc R
H47B H 0.1867 1.0307 0.6691 0.079 Uiso 1 1 calc R
C48 C 0.2264(4) 1.0133(10) 0.5871(7) 0.052(4) Uani 1 1 d .
H48A H 0.2108 1.0618 0.5617 0.062 Uiso 1 1 calc R
H48B H 0.2133 0.9528 0.5751 0.062 Uiso 1 1 calc R
C49 C 0.2613(3) 1.1090(7) 0.4480(6) 0.033(2) Uani 1 1 d .
H49 H 0.2282 1.0968 0.4525 0.040 Uiso 1 1 calc R
C50 C 0.2708(4) 1.1160(8) 0.3721(6) 0.042(3) Uani 1 1 d .
H50A H 0.3027 1.1331 0.3644 0.050 Uiso 1 1 calc R
H50B H 0.2650 1.0556 0.3513 0.050 Uiso 1 1 calc R
C51 C 0.2401(4) 1.1882(10) 0.3441(8) 0.057(4) Uani 1 1 d .
H51A H 0.2083 1.1685 0.3494 0.068 Uiso 1 1 calc R
H51B H 0.2462 1.1947 0.2972 0.068 Uiso 1 1 calc R
C52 C 0.2473(4) 1.2824(8) 0.3780(8) 0.056(4) Uani 1 1 d .
H52A H 0.2781 1.3052 0.3685 0.067 Uiso 1 1 calc R
H52B H 0.2255 1.3279 0.3605 0.067 Uiso 1 1 calc R
C53 C 0.2413(4) 1.2752(8) 0.4485(8) 0.052(4) Uani 1 1 d .
H53A H 0.2092 1.2619 0.4577 0.063 Uiso 1 1 calc R
H53B H 0.2486 1.3356 0.4683 0.063 Uiso 1 1 calc R
C54 C 0.2695(4) 1.2028(7) 0.4795(7) 0.045(3) Uani 1 1 d .
H54A H 0.2622 1.1993 0.5262 0.054 Uiso 1 1 calc R
H54B H 0.3018 1.2195 0.4754 0.054 Uiso 1 1 calc R
C55 C 0.4788(3) 0.9095(6) 0.4020(5) 0.024(2) Uani 1 1 d .
H55 H 0.5115 0.9242 0.3966 0.029 Uiso 1 1 calc R
C56 C 0.4584(4) 0.9079(7) 0.3332(5) 0.031(2) Uani 1 1 d .
H56A H 0.4263 0.8888 0.3353 0.037 Uiso 1 1 calc R
H56B H 0.4598 0.9704 0.3139 0.037 Uiso 1 1 calc R
C57 C 0.4848(4) 0.8399(7) 0.2911(6) 0.033(2) Uani 1 1 d .
H57A H 0.5164 0.8615 0.2872 0.040 Uiso 1 1 calc R
H57B H 0.4716 0.8388 0.2472 0.040 Uiso 1 1 calc R
C58 C 0.4846(4) 0.7409(7) 0.3190(5) 0.031(2) Uani 1 1 d .
H58A H 0.4535 0.7162 0.3190 0.037 Uiso 1 1 calc R
H58B H 0.5036 0.7001 0.2918 0.037 Uiso 1 1 calc R
C59 C 0.5032(3) 0.7427(7) 0.3886(6) 0.030(2) Uani 1 1 d .
H59A H 0.5017 0.6798 0.4072 0.037 Uiso 1 1 calc R
H59B H 0.5352 0.7620 0.3878 0.037 Uiso 1 1 calc R
C60 C 0.4763(3) 0.8092(6) 0.4313(5) 0.027(2) Uani 1 1 d .
H60A H 0.4890 0.8093 0.4756 0.032 Uiso 1 1 calc R
H60B H 0.4445 0.7888 0.4339 0.032 Uiso 1 1 calc R
C61 C 0.4891(3) 0.9789(6) 0.5309(5) 0.023(2) Uani 1 1 d .
H61 H 0.5156 0.9410 0.5171 0.028 Uiso 1 1 calc R
C62 C 0.5087(3) 1.0644(7) 0.5644(6) 0.032(3) Uani 1 1 d .
H62A H 0.5251 1.1028 0.5326 0.039 Uiso 1 1 calc R
H62B H 0.4839 1.1021 0.5829 0.039 Uiso 1 1 calc R
C63 C 0.5407(4) 1.0342(8) 0.6181(6) 0.039(3) Uani 1 1 d .
H63A H 0.5663 1.0001 0.5987 0.047 Uiso 1 1 calc R
H63B H 0.5530 1.0897 0.6398 0.047 Uiso 1 1 calc R
C64 C 0.5187(4) 0.9747(8) 0.6671(6) 0.042(3) Uani 1 1 d .
H64A H 0.4955 1.0110 0.6903 0.051 Uiso 1 1 calc R
H64B H 0.5415 0.9544 0.6991 0.051 Uiso 1 1 calc R
C65 C 0.4970(4) 0.8911(8) 0.6371(6) 0.041(3) Uani 1 1 d .
H65A H 0.4804 0.8562 0.6707 0.049 Uiso 1 1 calc R
H65B H 0.5206 0.8502 0.6191 0.049 Uiso 1 1 calc R
C66 C 0.4637(3) 0.9201(7) 0.5820(5) 0.026(2) Uani 1 1 d .
H66A H 0.4509 0.8642 0.5613 0.032 Uiso 1 1 calc R
H66B H 0.4385 0.9564 0.6005 0.032 Uiso 1 1 calc R
C67 C 0.4747(3) 1.1107(6) 0.4243(5) 0.025(2) Uani 1 1 d .
H67 H 0.4767 1.1528 0.4625 0.030 Uiso 1 1 calc R
C68 C 0.5223(4) 1.1070(6) 0.3958(6) 0.032(2) Uani 1 1 d .
H68A H 0.5219 1.0707 0.3552 0.038 Uiso 1 1 calc R
H68B H 0.5427 1.0756 0.4266 0.038 Uiso 1 1 calc R
C69 C 0.5402(4) 1.2059(7) 0.3818(6) 0.040(3) Uani 1 1 d .
H69A H 0.5431 1.2403 0.4229 0.048 Uiso 1 1 calc R
H69B H 0.5704 1.2019 0.3618 0.048 Uiso 1 1 calc R
C70 C 0.5084(4) 1.2582(8) 0.3365(6) 0.038(3) Uani 1 1 d .
H70A H 0.5090 1.2290 0.2932 0.046 Uiso 1 1 calc R
H70B H 0.5189 1.3228 0.3318 0.046 Uiso 1 1 calc R
C71 C 0.4599(4) 1.2577(6) 0.3626(6) 0.032(2) Uani 1 1 d .
H71A H 0.4588 1.2937 0.4033 0.039 Uiso 1 1 calc R
H71B H 0.4398 1.2883 0.3309 0.039 Uiso 1 1 calc R
C72 C 0.44273(19) 1.1606(4) 0.3754(3) 0.027(2) Uani 1 1 d .
H72A H 0.4417 1.1255 0.3343 0.032 Uiso 1 1 calc R
H72B H 0.4118 1.1634 0.3933 0.032 Uiso 1 1 calc R
B1 B 0.22984(19) 0.6136(4) 0.0357(3) 0.125(10) Uiso 1 1 d R
F1 F 0.22084(19) 0.5632(4) 0.0886(3) 0.230(10) Uiso 1 1 d R
F2 F 0.22631(19) 0.7157(4) 0.0758(3) 0.374(19) Uiso 1 1 d R
F3 F 0.19572(19) 0.6617(4) 0.0255(3) 0.177(7) Uiso 1 1 d R
F4 F 0.27082(19) 0.6550(4) 0.0423(3) 0.125(4) Uiso 1 1 d R
B2 B 0.38283(19) 0.1616(4) -0.0017(3) 0.122(10) Uiso 1 1 d R
F5 F 0.42374(19) 0.1822(4) 0.0078(3) 0.128(4) Uiso 1 1 d R
F6 F 0.40565(19) 0.0761(4) -0.0228(3) 0.221(9) Uiso 1 1 d R
F7 F 0.37861(19) 0.2065(4) -0.0686(3) 0.216(9) Uiso 1 1 d R
F8 F 0.35308(19) 0.1181(4) -0.0191(3) 0.215(9) Uiso 1 1 d R

loop_
_atom_site_aniso_label
_atom_site_aniso_U_11
_atom_site_aniso_U_22
_atom_site_aniso_U_33
_atom_site_aniso_U_23
_atom_site_aniso_U_13
_atom_site_aniso_U_12
I1 0.0288(3) 0.0266(3) 0.0468(4) -0.0121(4) 0.0055(4) 0.0010(2)
I2 0.0259(3) 0.0306(3) 0.0418(4) -0.0135(3) 0.0014(4) 0.0000(2)
Ru1 0.0167(4) 0.0207(3) 0.0201(4) 0.0007(3) 0.0022(3) 0.0012(2)
Ru2 0.0179(3) 0.0215(3) 0.0209(4) 0.0000(3) -0.0006(3) -0.0003(2)
N1 0.014(4) 0.022(4) 0.026(4) 0.001(3) -0.004(3) -0.002(3)
N2 0.027(5) 0.023(4) 0.025(5) 0.002(3) 0.001(4) 0.003(3)
N3 0.026(5) 0.042(5) 0.021(5) -0.003(4) 0.005(4) -0.002(3)
N4 0.022(4) 0.023(4) 0.022(4) 0.004(3) -0.004(3) 0.000(3)
O1 0.034(4) 0.031(4) 0.036(5) 0.012(4) 0.005(3) 0.001(3)
O2 0.034(4) 0.044(4) 0.017(4) 0.005(3) -0.002(3) 0.006(3)
O3 0.034(4) 0.072(6) 0.023(4) -0.005(4) -0.002(4) 0.009(4)
O4 0.036(4) 0.022(4) 0.060(6) 0.007(4) 0.003(4) 0.002(3)
P1 0.0172(11) 0.0201(11) 0.0202(12) 0.0006(9) 0.0007(10) -0.0009(8)
P2 0.0175(12) 0.0246(12) 0.0219(13) 0.0023(9) 0.0016(10) 0.0009(9)
P3 0.0162(11) 0.0201(11) 0.0216(12) 0.0003(9) 0.0004(10) 0.0000(7)
P4 0.0166(12) 0.0269(12) 0.0293(14) 0.0046(10) -0.0019(10) -0.0005(8)
C1 0.015(4) 0.031(5) 0.026(5) 0.007(4) -0.012(4) -0.006(3)
C2 0.028(5) 0.035(5) 0.028(5) 0.003(5) -0.008(4) -0.005(4)
C3 0.036(6) 0.033(6) 0.031(6) 0.007(5) -0.010(5) -0.012(5)
C4 0.072(9) 0.042(7) 0.021(6) 0.005(5) -0.021(6) -0.008(6)
C5 0.043(7) 0.040(6) 0.038(6) 0.004(5) -0.017(5) -0.015(5)
C6 0.035(6) 0.027(5) 0.029(6) 0.002(4) 0.003(5) -0.004(4)
C7 0.024(5) 0.026(5) 0.021(5) -0.006(4) -0.002(4) 0.009(4)
C8 0.031(5) 0.028(5) 0.028(5) 0.000(4) -0.007(5) 0.007(4)
C9 0.034(6) 0.030(5) 0.021(5) 0.001(4) 0.001(4) 0.008(4)
C10 0.028(5) 0.032(5) 0.030(6) -0.004(4) -0.001(5) 0.000(4)
C11 0.035(6) 0.028(5) 0.042(7) -0.002(5) -0.008(5) 0.008(4)
C12 0.045(6) 0.021(4) 0.027(6) 0.002(4) -0.003(5) 0.003(4)
C13 0.023(5) 0.020(4) 0.025(5) 0.002(4) 0.000(4) 0.003(3)
C14 0.029(5) 0.028(5) 0.022(5) 0.007(4) 0.002(4) 0.001(4)
C15 0.024(5) 0.036(5) 0.032(6) 0.003(5) 0.002(5) -0.003(4)
C16 0.032(6) 0.034(5) 0.044(7) 0.002(5) 0.010(5) -0.011(4)
C17 0.015(5) 0.046(6) 0.052(7) -0.011(5) 0.009(5) -0.014(4)
C18 0.022(5) 0.037(5) 0.029(5) 0.002(4) 0.005(4) 0.002(4)
C19 0.026(5) 0.032(5) 0.024(5) 0.000(4) 0.014(4) 0.005(4)
C20 0.019(5) 0.053(7) 0.043(7) 0.007(5) 0.003(5) 0.006(4)
C21 0.022(6) 0.073(8) 0.045(8) 0.010(6) 0.014(5) 0.019(5)
C22 0.047(7) 0.053(7) 0.036(7) 0.007(6) 0.019(6) 0.003(6)
C23 0.044(7) 0.039(6) 0.028(6) 0.000(5) 0.007(5) 0.001(5)
C24 0.027(5) 0.030(5) 0.021(5) 0.007(4) 0.005(4) 0.004(4)
C25 0.022(5) 0.027(5) 0.040(6) 0.000(5) 0.003(5) 0.005(4)
C26 0.075(9) 0.035(6) 0.041(7) 0.004(6) -0.011(7) 0.020(6)
C27 0.062(8) 0.041(6) 0.051(8) -0.005(6) -0.002(7) 0.021(6)
C28 0.029(6) 0.050(7) 0.072(10) 0.026(7) 0.002(6) 0.006(5)
C29 0.052(8) 0.095(11) 0.033(7) 0.020(7) 0.002(6) 0.030(7)
C30 0.040(7) 0.065(8) 0.040(7) 0.010(6) 0.016(6) 0.018(6)
C31 0.026(5) 0.042(6) 0.028(6) -0.012(5) 0.006(5) -0.010(4)
C32 0.043(7) 0.051(7) 0.044(7) -0.011(6) 0.001(6) -0.008(5)
C33 0.139(17) 0.053(9) 0.038(8) -0.001(7) 0.024(10) -0.021(9)
C34 0.070(11) 0.112(13) 0.057(10) -0.039(10) 0.005(9) -0.056(10)
C35 0.054(10) 0.075(11) 0.119(17) -0.007(11) -0.015(11) -0.014(8)
C36 0.035(7) 0.068(8) 0.054(9) 0.004(7) -0.001(6) -0.010(6)
C37 0.035(6) 0.032(5) 0.026(6) 0.004(4) -0.008(5) -0.006(4)
C38 0.044(7) 0.039(6) 0.036(6) -0.002(5) -0.003(5) -0.003(5)
C39 0.066(9) 0.049(7) 0.050(8) -0.003(6) -0.022(7) -0.019(6)
C40 0.058(9) 0.055(8) 0.068(10) -0.001(7) -0.014(8) -0.018(6)
C41 0.051(9) 0.071(9) 0.071(11) 0.018(8) -0.021(8) -0.031(7)
C42 0.025(6) 0.061(8) 0.074(10) 0.018(7) -0.012(6) -0.015(5)
C43 0.030(5) 0.032(5) 0.020(5) -0.002(4) 0.005(4) 0.002(4)
C44 0.050(7) 0.044(6) 0.016(5) 0.003(4) 0.012(5) 0.016(5)
C45 0.069(9) 0.059(8) 0.037(7) 0.003(6) 0.007(7) 0.005(7)
C46 0.045(8) 0.124(14) 0.034(8) 0.004(9) 0.016(7) 0.001(8)
C47 0.051(9) 0.099(12) 0.049(9) 0.002(9) 0.023(7) 0.027(8)
C48 0.030(7) 0.074(9) 0.050(8) 0.016(7) 0.018(6) 0.011(6)
C49 0.021(5) 0.036(5) 0.042(7) 0.008(5) -0.002(5) -0.002(4)
C50 0.032(6) 0.051(7) 0.043(7) 0.022(6) -0.010(5) 0.006(5)
C51 0.030(7) 0.078(9) 0.063(9) 0.045(8) -0.014(6) 0.008(6)
C52 0.027(6) 0.042(7) 0.099(13) 0.031(8) -0.020(7) 0.004(5)
C53 0.034(6) 0.035(6) 0.087(12) 0.016(7) -0.012(7) 0.001(4)
C54 0.039(6) 0.031(5) 0.064(9) 0.008(6) -0.008(6) 0.000(4)
C55 0.021(5) 0.024(5) 0.029(5) 0.001(4) 0.001(4) 0.001(3)
C56 0.041(6) 0.030(5) 0.022(5) 0.002(4) -0.001(5) 0.005(4)
C57 0.039(6) 0.037(6) 0.023(5) -0.003(4) 0.003(5) -0.003(5)
C58 0.036(6) 0.025(5) 0.031(6) -0.014(4) 0.003(5) 0.001(4)
C59 0.027(5) 0.029(5) 0.035(6) -0.001(5) 0.004(5) 0.006(4)
C60 0.033(6) 0.019(4) 0.029(5) -0.001(4) -0.002(4) 0.002(4)
C61 0.016(4) 0.027(4) 0.027(5) -0.009(4) -0.004(4) -0.002(3)
C62 0.023(5) 0.031(5) 0.043(7) -0.010(5) -0.015(4) -0.001(3)
C63 0.049(7) 0.040(6) 0.029(6) 0.000(5) -0.013(6) -0.009(5)
C64 0.048(7) 0.051(7) 0.028(6) -0.006(5) -0.013(6) -0.004(5)
C65 0.054(7) 0.037(6) 0.032(6) 0.007(5) -0.016(6) -0.012(5)
C66 0.032(5) 0.027(5) 0.020(5) 0.004(4) -0.003(4) 0.006(4)
C67 0.025(5) 0.021(4) 0.029(5) -0.003(4) 0.007(4) 0.000(3)
C68 0.036(6) 0.020(5) 0.038(6) 0.000(4) 0.007(5) 0.003(4)
C69 0.032(6) 0.037(6) 0.050(8) 0.003(5) 0.012(6) 0.000(4)
C70 0.041(7) 0.032(6) 0.041(7) 0.009(5) 0.000(6) -0.005(4)
C71 0.045(6) 0.024(5) 0.029(5) -0.002(4) 0.004(5) 0.004(4)
C72 0.020(5) 0.029(5) 0.032(6) 0.004(4) -0.001(4) 0.003(3)

loop_
_atom_type_symbol
_atom_type_description
_atom_type_scat_dispersion_real
_atom_type_scat_dispersion_imag
_atom_type_scat_source
C C 0.0033 0.0016 'International Tables Vol C Tables 4.2.6.8 and 6.1.1.4'
H H 0.0000 0.0000 'International Tables Vol C Tables 4.2.6.8 and 6.1.1.4'
B B 0.0013 0.0007 'International Tables Vol C Tables 4.2.6.8 and 6.1.1.4'
F F 0.0171 0.0103 'International Tables Vol C Tables 4.2.6.8 and 6.1.1.4'
I I -0.4742 1.8119 'International Tables Vol C Tables 4.2.6.8 and 6.1.1.4'
N N 0.0061 0.0033 'International Tables Vol C Tables 4.2.6.8 and 6.1.1.4'
O O 0.0106 0.0060 'International Tables Vol C Tables 4.2.6.8 and 6.1.1.4'
P P 0.1023 0.0942 'International Tables Vol C Tables 4.2.6.8 and 6.1.1.4'
Ru Ru -1.2594 0.8363 'International Tables Vol C Tables 4.2.6.8 and 6.1.1.4'

loop_
_geom_angle_atom_site_label_1
_geom_angle_atom_site_label_2
_geom_angle_atom_site_label_3
_geom_angle
N1 Ru1 N2 122.3(4)
N1 Ru1 P1 92.2(2)
N2 Ru1 P1 95.1(3)
N1 Ru1 P2 88.1(2)
N2 Ru1 P2 93.9(3)
P1 Ru1 P2 169.16(9)
N1 Ru1 I1 121.9(3)
N2 Ru1 I1 115.8(3)
P1 Ru1 I1 83.93(6)
P2 Ru1 I1 86.71(6)
N4 Ru2 N3 118.8(4)
N4 Ru2 P3 94.7(3)
N3 Ru2 P3 93.0(3)
N4 Ru2 P4 89.7(3)
N3 Ru2 P4 92.6(3)
P3 Ru2 P4 170.12(9)
N4 Ru2 I2 118.3(3)
N3 Ru2 I2 122.9(3)
P3 Ru2 I2 82.56(6)
P4 Ru2 I2 87.56(7)
O1 N1 Ru1 170.9(8)
O2 N2 Ru1 165.9(8)
O3 N3 Ru2 170.3(8)
O4 N4 Ru2 163.1(8)
C7 P1 C1 102.6(4)
C7 P1 C13 106.3(5)
C1 P1 C13 105.6(4)
C7 P1 Ru1 111.0(3)
C1 P1 Ru1 116.5(3)
C13 P1 Ru1 113.9(3)
C25 P2 C19 106.0(5)
C25 P2 C31 105.6(5)
C19 P2 C31 105.9(5)
C25 P2 Ru1 117.9(3)
C19 P2 Ru1 111.2(4)
C31 P2 Ru1 109.5(3)
C67 P3 C55 106.2(4)
C67 P3 C61 105.6(4)
C55 P3 C61 101.0(4)
C67 P3 Ru2 111.5(3)
C55 P3 Ru2 112.3(3)
C61 P3 Ru2 119.0(3)
C49 P4 C43 104.3(5)
C49 P4 C37 108.1(5)
C43 P4 C37 107.8(5)
C49 P4 Ru2 117.0(3)
C43 P4 Ru2 111.7(3)
C37 P4 Ru2 107.4(4)
C6 C1 C2 106.8(8)
C6 C1 P1 115.1(6)
C2 C1 P1 114.0(6)
C6 C1 H1 106.8
C2 C1 H1 106.8
P1 C1 H1 106.8
C3 C2 C1 111.7(8)
C3 C2 H2A 109.3
C1 C2 H2A 109.3
C3 C2 H2B 109.3
C1 C2 H2B 109.3
H2A C2 H2B 107.9
C4 C3 C2 108.4(9)
C4 C3 H3A 110.0
C2 C3 H3A 110.0
C4 C3 H3B 110.0
C2 C3 H3B 110.0
H3A C3 H3B 108.4
C3 C4 C5 111.9(11)
C3 C4 H4A 109.2
C5 C4 H4A 109.2
C3 C4 H4B 109.2
C5 C4 H4B 109.2
H4A C4 H4B 107.9
C6 C5 C4 109.3(9)
C6 C5 H5A 109.8
C4 C5 H5A 109.8
C6 C5 H5B 109.8
C4 C5 H5B 109.8
H5A C5 H5B 108.3
C5 C6 C1 111.8(8)
C5 C6 H6A 109.3
C1 C6 H6A 109.3
C5 C6 H6B 109.3
C1 C6 H6B 109.3
H6A C6 H6B 107.9
C8 C7 C12 108.3(8)
C8 C7 P1 114.5(7)
C12 C7 P1 115.1(7)
C8 C7 H7 106.1
C12 C7 H7 106.1
P1 C7 H7 106.1
C9 C8 C7 111.9(8)
C9 C8 H8A 109.2
C7 C8 H8A 109.2
C9 C8 H8B 109.2
C7 C8 H8B 109.2
H8A C8 H8B 107.9
C10 C9 C8 110.8(9)
C10 C9 H9A 109.5
C8 C9 H9A 109.5
C10 C9 H9B 109.5
C8 C9 H9B 109.5
H9A C9 H9B 108.1
C11 C10 C9 112.8(9)
C11 C10 H10A 109.0
C9 C10 H10A 109.0
C11 C10 H10B 109.0
C9 C10 H10B 109.0
H10A C10 H10B 107.8
C10 C11 C12 112.4(9)
C10 C11 H11A 109.1
C12 C11 H11A 109.1
C10 C11 H11B 109.1
C12 C11 H11B 109.1
H11A C11 H11B 107.9
C11 C12 C7 111.0(9)
C11 C12 H12A 109.4
C7 C12 H12A 109.4
C11 C12 H12B 109.4
C7 C12 H12B 109.4
H12A C12 H12B 108.0
C14 C13 C18 109.2(8)
C14 C13 P1 115.6(7)
C18 C13 P1 112.0(6)
C14 C13 H13 106.5
C18 C13 H13 106.5
P1 C13 H13 106.5
C15 C14 C13 109.4(8)
C15 C14 H14A 109.8
C13 C14 H14A 109.8
C15 C14 H14B 109.8
C13 C14 H14B 109.8
H14A C14 H14B 108.2
C14 C15 C16 111.9(8)
C14 C15 H15A 109.2
C16 C15 H15A 109.2
C14 C15 H15B 109.2
C16 C15 H15B 109.2
H15A C15 H15B 107.9
C17 C16 C15 112.0(9)
C17 C16 H16A 109.2
C15 C16 H16A 109.2
C17 C16 H16B 109.2
C15 C16 H16B 109.2
H16A C16 H16B 107.9
C16 C17 C18 112.4(9)
C16 C17 H17A 109.1
C18 C17 H17A 109.1
C16 C17 H17B 109.1
C18 C17 H17B 109.1
H17A C17 H17B 107.8
C17 C18 C13 110.4(8)
C17 C18 H18A 109.6
C13 C18 H18A 109.6
C17 C18 H18B 109.6
C13 C18 H18B 109.6
H18A C18 H18B 108.1
C20 C19 C24 109.4(8)
C20 C19 P2 113.0(8)
C24 C19 P2 115.0(6)
C20 C19 H19 106.2
C24 C19 H19 106.2
P2 C19 H19 106.2
C21 C20 C19 110.3(10)
C21 C20 H20A 109.6
C19 C20 H20A 109.6
C21 C20 H20B 109.6
C19 C20 H20B 109.6
H20A C20 H20B 108.1
C20 C21 C22 112.5(9)
C20 C21 H21A 109.1
C22 C21 H21A 109.1
C20 C21 H21B 109.1
C22 C21 H21B 109.1
H21A C21 H21B 107.8
C21 C22 C23 111.6(10)
C21 C22 H22A 109.3
C23 C22 H22A 109.3
C21 C22 H22B 109.3
C23 C22 H22B 109.3
H22A C22 H22B 108.0
C22 C23 C24 111.5(10)
C22 C23 H23A 109.3
C24 C23 H23A 109.3
C22 C23 H23B 109.3
C24 C23 H23B 109.3
H23A C23 H23B 108.0
C23 C24 C19 110.9(8)
C23 C24 H24A 109.5
C19 C24 H24A 109.5
C23 C24 H24B 109.5
C19 C24 H24B 109.5
H24A C24 H24B 108.0
C30 C25 C26 109.1(10)
C30 C25 P2 113.4(7)
C26 C25 P2 116.0(8)
C30 C25 H25 105.8
C26 C25 H25 105.8
P2 C25 H25 105.8
C25 C26 C27 111.4(10)
C25 C26 H26A 109.3
C27 C26 H26A 109.3
C25 C26 H26B 109.3
C27 C26 H26B 109.3
H26A C26 H26B 108.0
C28 C27 C26 110.6(10)
C28 C27 H27A 109.5
C26 C27 H27A 109.5
C28 C27 H27B 109.5
C26 C27 H27B 109.5
H27A C27 H27B 108.1
C29 C28 C27 111.2(11)
C29 C28 H28A 109.4
C27 C28 H28A 109.4
C29 C28 H28B 109.4
C27 C28 H28B 109.4
H28A C28 H28B 108.0
C28 C29 C30 112.2(12)
C28 C29 H29A 109.2
C30 C29 H29A 109.2
C28 C29 H29B 109.2
C30 C29 H29B 109.2
H29A C29 H29B 107.9
C25 C30 C29 110.1(9)
C25 C30 H30A 109.6
C29 C30 H30A 109.6
C25 C30 H30B 109.6
C29 C30 H30B 109.6
H30A C30 H30B 108.2
C36 C31 C32 110.8(10)
C36 C31 P2 116.0(9)
C32 C31 P2 114.4(7)
C36 C31 H31 104.7
C32 C31 H31 104.7
P2 C31 H31 104.7
C33 C32 C31 111.6(11)
C33 C32 H32A 109.3
C31 C32 H32A 109.3
C33 C32 H32B 109.3
C31 C32 H32B 109.3
H32A C32 H32B 108.0
C34 C33 C32 110.2(14)
C34 C33 H33A 109.6
C32 C33 H33A 109.6
C34 C33 H33B 109.6
C32 C33 H33B 109.6
H33A C33 H33B 108.1
C33 C34 C35 112.4(13)
C33 C34 H34A 109.1
C35 C34 H34A 109.1
C33 C34 H34B 109.1
C35 C34 H34B 109.1
H34A C34 H34B 107.9
C34 C35 C36 111.7(13)
C34 C35 H35A 109.3
C36 C35 H35A 109.3
C34 C35 H35B 109.3
C36 C35 H35B 109.3
H35A C35 H35B 107.9
C31 C36 C35 112.4(12)
C31 C36 H36A 109.1
C35 C36 H36A 109.1
C31 C36 H36B 109.1
C35 C36 H36B 109.1
H36A C36 H36B 107.9
C38 C37 C42 108.4(10)
C38 C37 P4 116.5(8)
C42 C37 P4 111.4(8)
C38 C37 H37 106.7
C42 C37 H37 106.7
P4 C37 H37 106.7
C39 C38 C37 111.1(10)
C39 C38 H38A 109.4
C37 C38 H38A 109.4
C39 C38 H38B 109.4
C37 C38 H38B 109.4
H38A C38 H38B 108.0
C38 C39 C40 112.0(12)
C38 C39 H39A 109.2
C40 C39 H39A 109.2
C38 C39 H39B 109.2
C40 C39 H39B 109.2
H39A C39 H39B 107.9
C41 C40 C39 109.1(12)
C41 C40 H40A 109.9
C39 C40 H40A 109.9
C41 C40 H40B 109.9
C39 C40 H40B 109.9
H40A C40 H40B 108.3
C40 C41 C42 113.1(12)
C40 C41 H41A 109.0
C42 C41 H41A 109.0
C40 C41 H41B 109.0
C42 C41 H41B 109.0
H41A C41 H41B 107.8
C41 C42 C37 105.6(11)
C41 C42 H42A 110.6
C37 C42 H42A 110.6
C41 C42 H42B 110.6
C37 C42 H42B 110.6
H42A C42 H42B 108.7
C44 C43 C48 111.7(9)
C44 C43 P4 112.4(7)
C48 C43 P4 114.0(8)
C44 C43 H43 106.0
C48 C43 H43 106.0
P4 C43 H43 106.0
C43 C44 C45 111.7(9)
C43 C44 H44A 109.3
C45 C44 H44A 109.3
C43 C44 H44B 109.3
C45 C44 H44B 109.3
H44A C44 H44B 107.9
C44 C45 C46 110.9(12)
C44 C45 H45A 109.5
C46 C45 H45A 109.5
C44 C45 H45B 109.5
C46 C45 H45B 109.5
H45A C45 H45B 108.0
C47 C46 C45 111.8(12)
C47 C46 H46A 109.3
C45 C46 H46A 109.3
C47 C46 H46B 109.3
C45 C46 H46B 109.3
H46A C46 H46B 107.9
C46 C47 C48 111.3(12)
C46 C47 H47A 109.4
C48 C47 H47A 109.4
C46 C47 H47B 109.4
C48 C47 H47B 109.4
H47A C47 H47B 108.0
C47 C48 C43 109.8(12)
C47 C48 H48A 109.7
C43 C48 H48A 109.7
C47 C48 H48B 109.7
C43 C48 H48B 109.7
H48A C48 H48B 108.2
C54 C49 C50 109.5(10)
C54 C49 P4 117.8(8)
C50 C49 P4 110.9(8)
C54 C49 H49 105.9
C50 C49 H49 105.9
P4 C49 H49 105.9
C51 C50 C49 108.5(11)
C51 C50 H50A 110.0
C49 C50 H50A 110.0
C51 C50 H50B 110.0
C49 C50 H50B 110.0
H50A C50 H50B 108.4
C50 C51 C52 110.8(11)
C50 C51 H51A 109.5
C52 C51 H51A 109.5
C50 C51 H51B 109.5
C52 C51 H51B 109.5
H51A C51 H51B 108.1
C53 C52 C51 111.6(11)
C53 C52 H52A 109.3
C51 C52 H52A 109.3
C53 C52 H52B 109.3
C51 C52 H52B 109.3
H52A C52 H52B 108.0
C52 C53 C54 114.2(12)
C52 C53 H53A 108.7
C54 C53 H53A 108.7
C52 C53 H53B 108.7
C54 C53 H53B 108.7
H53A C53 H53B 107.6
C53 C54 C49 110.7(11)
C53 C54 H54A 109.5
C49 C54 H54A 109.5
C53 C54 H54B 109.5
C49 C54 H54B 109.5
H54A C54 H54B 108.1
C56 C55 C60 108.8(8)
C56 C55 P3 115.1(7)
C60 C55 P3 113.2(7)
C56 C55 H55 106.4
C60 C55 H55 106.4
P3 C55 H55 106.4
C57 C56 C55 109.4(8)
C57 C56 H56A 109.8
C55 C56 H56A 109.8
C57 C56 H56B 109.8
C55 C56 H56B 109.8
H56A C56 H56B 108.2
C56 C57 C58 112.5(9)
C56 C57 H57A 109.1
C58 C57 H57A 109.1
C56 C57 H57B 109.1
C58 C57 H57B 109.1
H57A C57 H57B 107.8
C59 C58 C57 109.4(8)
C59 C58 H58A 109.8
C57 C58 H58A 109.8
C59 C58 H58B 109.8
C57 C58 H58B 109.8
H58A C58 H58B 108.2
C60 C59 C58 111.4(8)
C60 C59 H59A 109.3
C58 C59 H59A 109.3
C60 C59 H59B 109.3
C58 C59 H59B 109.3
H59A C59 H59B 108.0
C59 C60 C55 109.5(8)
C59 C60 H60A 109.8
C55 C60 H60A 109.8
C59 C60 H60B 109.8
C55 C60 H60B 109.8
H60A C60 H60B 108.2
C62 C61 C66 108.6(9)
C62 C61 P3 116.8(7)
C66 C61 P3 112.9(6)
C62 C61 H61 105.9
C66 C61 H61 105.9
P3 C61 H61 105.9
C63 C62 C61 109.5(8)
C63 C62 H62A 109.8
C61 C62 H62A 109.8
C63 C62 H62B 109.8
C61 C62 H62B 109.8
H62A C62 H62B 108.2
C64 C63 C62 113.0(10)
C64 C63 H63A 109.0
C62 C63 H63A 109.0
C64 C63 H63B 109.0
C62 C63 H63B 109.0
H63A C63 H63B 107.8
C63 C64 C65 111.9(10)
C63 C64 H64A 109.2
C65 C64 H64A 109.2
C63 C64 H64B 109.2
C65 C64 H64B 109.2
H64A C64 H64B 107.9
C64 C65 C66 110.8(10)
C64 C65 H65A 109.5
C66 C65 H65A 109.5
C64 C65 H65B 109.5
C66 C65 H65B 109.5
H65A C65 H65B 108.1
C61 C66 C65 109.6(8)
C61 C66 H66A 109.8
C65 C66 H66A 109.8
C61 C66 H66B 109.8
C65 C66 H66B 109.8
H66A C66 H66B 108.2
C68 C67 C72 109.0(8)
C68 C67 P3 113.3(6)
C72 C67 P3 116.8(6)
C68 C67 H67 105.6
C72 C67 H67 105.6
P3 C67 H67 105.6
C67 C68 C69 110.7(8)
C67 C68 H68A 109.5
C69 C68 H68A 109.5
C67 C68 H68B 109.5
C69 C68 H68B 109.5
H68A C68 H68B 108.1
C70 C69 C68 111.1(9)
C70 C69 H69A 109.4
C68 C69 H69A 109.4
C70 C69 H69B 109.4
C68 C69 H69B 109.4
H69A C69 H69B 108.0
C69 C70 C71 111.0(10)
C69 C70 H70A 109.4
C71 C70 H70A 109.4
C69 C70 H70B 109.4
C71 C70 H70B 109.4
H70A C70 H70B 108.0
C72 C71 C70 112.2(8)
C72 C71 H71A 109.2
C70 C71 H71A 109.2
C72 C71 H71B 109.2
C70 C71 H71B 109.2
H71A C71 H71B 107.9
C71 C72 C67 109.7(7)
C71 C72 H72A 109.7
C67 C72 H72A 109.7
C71 C72 H72B 109.7
C67 C72 H72B 109.7
H72A C72 H72B 108.2
F3 B1 F1 106.3
F3 B1 F4 119.7
F1 B1 F4 109.6
F3 B1 F2 63.0
F1 B1 F2 93.6
F4 B1 F2 67.8
F3 F2 B1 44.4
F3 F2 F4 85.6
B1 F2 F4 46.8
B1 F3 F2 72.5
B1 F4 F2 65.4
F8 B2 F5 156.9
F8 B2 F6 78.4
F5 B2 F6 78.7
F8 B2 F7 83.4
F5 B2 F7 96.8
F6 B2 F7 97.2
B2 F5 F6 56.0
B2 F6 F8 41.9
B2 F6 F5 45.3
F8 F6 F5 87.1
B2 F8 F6 59.7

loop_
_geom_bond_atom_site_label_1
_geom_bond_atom_site_label_2
_geom_bond_distance
I1 Ru1 2.7231(10)
I2 Ru2 2.7301(10)
Ru1 N1 1.772(8)
Ru1 N2 1.789(9)
Ru1 P1 2.475(2)
Ru1 P2 2.479(3)
Ru2 N4 1.790(7)
Ru2 N3 1.791(9)
Ru2 P3 2.466(2)
Ru2 P4 2.485(3)
N1 O1 1.155(10)
N2 O2 1.163(12)
N3 O3 1.154(13)
N4 O4 1.148(10)
P1 C7 1.832(9)
P1 C1 1.843(10)
P1 C13 1.848(9)
P2 C25 1.826(10)
P2 C19 1.839(11)
P2 C31 1.893(10)
P3 C67 1.837(9)
P3 C55 1.852(10)
P3 C61 1.860(10)
P4 C49 1.853(11)
P4 C43 1.856(11)
P4 C37 1.882(10)
C1 C6 1.558(13)
C1 C2 1.582(14)
C1 H1 1.0000
C2 C3 1.531(14)
C2 H2A 0.9900
C2 H2B 0.9900
C3 C4 1.517(15)
C3 H3A 0.9900
C3 H3B 0.9900
C4 C5 1.548(17)
C4 H4A 0.9900
C4 H4B 0.9900
C5 C6 1.547(15)
C5 H5A 0.9900
C5 H5B 0.9900
C6 H6A 0.9900
C6 H6B 0.9900
C7 C8 1.530(13)
C7 C12 1.556(14)
C7 H7 1.0000
C8 C9 1.527(13)
C8 H8A 0.9900
C8 H8B 0.9900
C9 C10 1.519(14)
C9 H9A 0.9900
C9 H9B 0.9900
C10 C11 1.515(16)
C10 H10A 0.9900
C10 H10B 0.9900
C11 C12 1.517(14)
C11 H11A 0.9900
C11 H11B 0.9900
C12 H12A 0.9900
C12 H12B 0.9900
C13 C14 1.561(13)
C13 C18 1.563(13)
C13 H13 1.0000
C14 C15 1.522(13)
C14 H14A 0.9900
C14 H14B 0.9900
C15 C16 1.544(14)
C15 H15A 0.9900
C15 H15B 0.9900
C16 C17 1.507(17)
C16 H16A 0.9900
C16 H16B 0.9900
C17 C18 1.518(14)
C17 H17A 0.9900
C17 H17B 0.9900
C18 H18A 0.9900
C18 H18B 0.9900
C19 C20 1.556(15)
C19 C24 1.569(14)
C19 H19 1.0000
C20 C21 1.529(18)
C20 H20A 0.9900
C20 H20B 0.9900
C21 C22 1.531(17)
C21 H21A 0.9900
C21 H21B 0.9900
C22 C23 1.541(17)
C22 H22A 0.9900
C22 H22B 0.9900
C23 C24 1.556(14)
C23 H23A 0.9900
C23 H23B 0.9900
C24 H24A 0.9900
C24 H24B 0.9900
C25 C30 1.513(17)
C25 C26 1.546(16)
C25 H25 1.0000
C26 C27 1.595(16)
C26 H26A 0.9900
C26 H26B 0.9900
C27 C28 1.513(19)
C27 H27A 0.9900
C27 H27B 0.9900
C28 C29 1.47(2)
C28 H28A 0.9900
C28 H28B 0.9900
C29 C30 1.589(17)
C29 H29A 0.9900
C29 H29B 0.9900
C30 H30A 0.9900
C30 H30B 0.9900
C31 C36 1.479(16)
C31 C32 1.533(16)
C31 H31 1.0000
C32 C33 1.529(19)
C32 H32A 0.9900
C32 H32B 0.9900
C33 C34 1.47(3)
C33 H33A 0.9900
C33 H33B 0.9900
C34 C35 1.51(2)
C34 H34A 0.9900
C34 H34B 0.9900
C35 C36 1.543(19)
C35 H35A 0.9900
C35 H35B 0.9900
C36 H36A 0.9900
C36 H36B 0.9900
C37 C38 1.519(16)
C37 C42 1.607(16)
C37 H37 1.0000
C38 C39 1.507(16)
C38 H38A 0.9900
C38 H38B 0.9900
C39 C40 1.53(2)
C39 H39A 0.9900
C39 H39B 0.9900
C40 C41 1.51(2)
C40 H40A 0.9900
C40 H40B 0.9900
C41 C42 1.544(18)
C41 H41A 0.9900
C41 H41B 0.9900
C42 H42A 0.9900
C42 H42B 0.9900
C43 C44 1.522(14)
C43 C48 1.545(16)
C43 H43 1.0000
C44 C45 1.551(16)
C44 H44A 0.9900
C44 H44B 0.9900
C45 C46 1.59(2)
C45 H45A 0.9900
C45 H45B 0.9900
C46 C47 1.48(2)
C46 H46A 0.9900
C46 H46B 0.9900
C47 C48 1.53(2)
C47 H47A 0.9900
C47 H47B 0.9900
C48 H48A 0.9900
C48 H48B 0.9900
C49 C54 1.527(16)
C49 C50 1.598(17)
C49 H49 1.0000
C50 C51 1.502(14)
C50 H50A 0.9900
C50 H50B 0.9900
C51 C52 1.55(2)
C51 H51A 0.9900
C51 H51B 0.9900
C52 C53 1.47(2)
C52 H52A 0.9900
C52 H52B 0.9900
C53 C54 1.486(15)
C53 H53A 0.9900
C53 H53B 0.9900
C54 H54A 0.9900
C54 H54B 0.9900
C55 C56 1.546(14)
C55 C60 1.576(12)
C55 H55 1.0000
C56 C57 1.531(14)
C56 H56A 0.9900
C56 H56B 0.9900
C57 C58 1.544(15)
C57 H57A 0.9900
C57 H57B 0.9900
C58 C59 1.540(16)
C58 H58A 0.9900
C58 H58B 0.9900
C59 C60 1.530(14)
C59 H59A 0.9900
C59 H59B 0.9900
C60 H60A 0.9900
C60 H60B 0.9900
C61 C62 1.532(12)
C61 C66 1.554(13)
C61 H61 1.0000
C62 C63 1.526(15)
C62 H62A 0.9900
C62 H62B 0.9900
C63 C64 1.480(17)
C63 H63A 0.9900
C63 H63B 0.9900
C64 C65 1.505(15)
C64 H64A 0.9900
C64 H64B 0.9900
C65 C66 1.564(14)
C65 H65A 0.9900
C65 H65B 0.9900
C66 H66A 0.9900
C66 H66B 0.9900
C67 C68 1.530(14)
C67 C72 1.562(12)
C67 H67 1.0000
C68 C69 1.555(14)
C68 H68A 0.9900
C68 H68B 0.9900
C69 C70 1.528(16)
C69 H69A 0.9900
C69 H69B 0.9900
C70 C71 1.536(16)
C70 H70A 0.9900
C70 H70B 0.9900
C71 C72 1.517(11)
C71 H71A 0.9900
C71 H71B 0.9900
C72 H72A 0.9900
C72 H72B 0.9900
B1 F3 1.2456
B1 F1 1.3409
B1 F4 1.3617
B1 F2 1.6975
F2 F3 1.5862
F2 F4 1.7292
B2 F8 1.1422
B2 F5 1.2643
B2 F6 1.4761
B2 F7 1.5334
F5 F6 1.7456
F6 F8 1.6745

loop_
_geom_torsion_atom_site_label_1
_geom_torsion_atom_site_label_2
_geom_torsion_atom_site_label_3
_geom_torsion_atom_site_label_4
_geom_torsion
N2 Ru1 N1 O1 15(4)
P1 Ru1 N1 O1 113(4)
P2 Ru1 N1 O1 -78(4)
I1 Ru1 N1 O1 -163(4)
N1 Ru1 N2 O2 -5(3)
P1 Ru1 N2 O2 -101(3)
P2 Ru1 N2 O2 85(3)
I1 Ru1 N2 O2 173(3)
N4 Ru2 N3 O3 11(5)
P3 Ru2 N3 O3 108(5)
P4 Ru2 N3 O3 -80(5)
I2 Ru2 N3 O3 -169(5)
N3 Ru2 N4 O4 -2(3)
P3 Ru2 N4 O4 -98(2)
P4 Ru2 N4 O4 91(2)
I2 Ru2 N4 O4 178(100)
N1 Ru1 P1 C7 -61.7(4)
N2 Ru1 P1 C7 61.0(4)
P2 Ru1 P1 C7 -153.0(5)
I1 Ru1 P1 C7 176.4(4)
N1 Ru1 P1 C1 55.2(4)
N2 Ru1 P1 C1 177.8(4)
P2 Ru1 P1 C1 -36.2(6)
I1 Ru1 P1 C1 -66.7(3)
N1 Ru1 P1 C13 178.4(5)
N2 Ru1 P1 C13 -58.9(4)
P2 Ru1 P1 C13 87.1(6)
I1 Ru1 P1 C13 56.5(4)
N1 Ru1 P2 C25 171.7(5)
N2 Ru1 P2 C25 49.5(5)
P1 Ru1 P2 C25 -96.6(6)
I1 Ru1 P2 C25 -66.2(4)
N1 Ru1 P2 C19 -65.6(4)
N2 Ru1 P2 C19 172.1(4)
P1 Ru1 P2 C19 26.1(6)
I1 Ru1 P2 C19 56.5(4)
N1 Ru1 P2 C31 51.0(5)
N2 Ru1 P2 C31 -71.2(5)
P1 Ru1 P2 C31 142.8(6)
I1 Ru1 P2 C31 173.2(4)
N4 Ru2 P3 C67 -179.7(5)
N3 Ru2 P3 C67 61.1(5)
P4 Ru2 P3 C67 -63.5(7)
I2 Ru2 P3 C67 -61.8(4)
N4 Ru2 P3 C55 61.2(4)
N3 Ru2 P3 C55 -58.0(4)
P4 Ru2 P3 C55 177.5(6)
I2 Ru2 P3 C55 179.2(3)
N4 Ru2 P3 C61 -56.4(4)
N3 Ru2 P3 C61 -175.6(4)
P4 Ru2 P3 C61 59.9(6)
I2 Ru2 P3 C61 61.6(3)
N4 Ru2 P4 C49 -169.7(5)
N3 Ru2 P4 C49 -51.0(5)
P3 Ru2 P4 C49 73.6(7)
I2 Ru2 P4 C49 71.9(4)
N4 Ru2 P4 C43 70.1(4)
N3 Ru2 P4 C43 -171.1(4)
P3 Ru2 P4 C43 -46.6(7)
I2 Ru2 P4 C43 -48.3(4)
N4 Ru2 P4 C37 -48.0(4)
N3 Ru2 P4 C37 70.8(4)
P3 Ru2 P4 C37 -164.6(6)
I2 Ru2 P4 C37 -166.3(4)
C7 P1 C1 C6 -139.1(7)
C13 P1 C1 C6 -28.0(8)
Ru1 P1 C1 C6 99.5(7)
C7 P1 C1 C2 96.9(8)
C13 P1 C1 C2 -152.0(7)
Ru1 P1 C1 C2 -24.5(8)
C6 C1 C2 C3 59.2(11)
P1 C1 C2 C3 -172.5(7)
C1 C2 C3 C4 -60.7(13)
C2 C3 C4 C5 59.6(14)
C3 C4 C5 C6 -58.2(14)
C4 C5 C6 C1 57.5(13)
C2 C1 C6 C5 -57.2(11)
P1 C1 C6 C5 175.1(8)
C1 P1 C7 C8 176.9(7)
C13 P1 C7 C8 66.3(9)
Ru1 P1 C7 C8 -58.0(8)
C1 P1 C7 C12 -56.6(8)
C13 P1 C7 C12 -167.2(7)
Ru1 P1 C7 C12 68.5(8)
C12 C7 C8 C9 58.8(11)
P1 C7 C8 C9 -171.3(7)
C7 C8 C9 C10 -56.6(12)
C8 C9 C10 C11 52.2(12)
C9 C10 C11 C12 -52.3(12)
C10 C11 C12 C7 55.0(12)
C8 C7 C12 C11 -57.5(11)
P1 C7 C12 C11 172.9(7)
C7 P1 C13 C14 -86.4(8)
C1 P1 C13 C14 165.1(7)
Ru1 P1 C13 C14 36.1(8)
C7 P1 C13 C18 39.6(8)
C1 P1 C13 C18 -69.0(8)
Ru1 P1 C13 C18 162.0(6)
C18 C13 C14 C15 59.1(10)
P1 C13 C14 C15 -173.6(7)
C13 C14 C15 C16 -56.9(11)
C14 C15 C16 C17 53.9(12)
C15 C16 C17 C18 -53.1(12)
C16 C17 C18 C13 56.0(12)
C14 C13 C18 C17 -58.6(11)
P1 C13 C18 C17 172.1(8)
C25 P2 C19 C20 -63.3(8)
C31 P2 C19 C20 48.6(8)
Ru1 P2 C19 C20 167.4(6)
C25 P2 C19 C24 170.1(7)
C31 P2 C19 C24 -78.0(8)
Ru1 P2 C19 C24 40.8(8)
C24 C19 C20 C21 -58.1(11)
P2 C19 C20 C21 172.4(8)
C19 C20 C21 C22 57.8(14)
C20 C21 C22 C23 -55.0(15)
C21 C22 C23 C24 52.9(14)
C22 C23 C24 C19 -54.7(12)
C20 C19 C24 C23 56.9(11)
P2 C19 C24 C23 -174.6(7)
C19 P2 C25 C30 -168.0(9)
C31 P2 C25 C30 79.9(9)
Ru1 P2 C25 C30 -42.8(10)
C19 P2 C25 C26 -40.5(10)
C31 P2 C25 C26 -152.6(8)
Ru1 P2 C25 C26 84.7(9)
C30 C25 C26 C27 -56.4(14)
P2 C25 C26 C27 174.0(9)
C25 C26 C27 C28 55.1(15)
C26 C27 C28 C29 -55.1(15)
C27 C28 C29 C30 57.4(15)
C26 C25 C30 C29 56.9(14)
P2 C25 C30 C29 -172.1(10)
C28 C29 C30 C25 -59.0(16)
C25 P2 C31 C36 28.9(11)
C19 P2 C31 C36 -83.3(10)
Ru1 P2 C31 C36 156.7(8)
C25 P2 C31 C32 -102.1(9)
C19 P2 C31 C32 145.7(9)
Ru1 P2 C31 C32 25.8(10)
C36 C31 C32 C33 55.7(16)
P2 C31 C32 C33 -170.8(10)
C31 C32 C33 C34 -57.1(17)
C32 C33 C34 C35 56(2)
C33 C34 C35 C36 -54(2)
C32 C31 C36 C35 -52.8(16)
P2 C31 C36 C35 174.6(11)
C34 C35 C36 C31 52(2)
C49 P4 C37 C38 93.4(9)
C43 P4 C37 C38 -154.3(8)
Ru2 P4 C37 C38 -33.8(9)
C49 P4 C37 C42 -31.7(10)
C43 P4 C37 C42 80.6(9)
Ru2 P4 C37 C42 -158.8(8)
C42 C37 C38 C39 -60.7(12)
P4 C37 C38 C39 172.8(8)
C37 C38 C39 C40 58.6(15)
C38 C39 C40 C41 -55.2(16)
C39 C40 C41 C42 58.5(16)
C40 C41 C42 C37 -60.6(15)
C38 C37 C42 C41 59.9(13)
P4 C37 C42 C41 -170.7(10)
C49 P4 C43 C44 -172.9(8)
C37 P4 C43 C44 72.2(9)
Ru2 P4 C43 C44 -45.6(9)
C49 P4 C43 C48 58.8(9)
C37 P4 C43 C48 -56.1(9)
Ru2 P4 C43 C48 -173.9(7)
C48 C43 C44 C45 -54.3(14)
P4 C43 C44 C45 176.2(9)
C43 C44 C45 C46 50.5(15)
C44 C45 C46 C47 -52.5(18)
C45 C46 C47 C48 57(2)
C46 C47 C48 C43 -59.7(18)
C44 C43 C48 C47 57.8(14)
P4 C43 C48 C47 -173.5(10)
C43 P4 C49 C54 50.1(10)
C37 P4 C49 C54 164.7(8)
Ru2 P4 C49 C54 -73.9(9)
C43 P4 C49 C50 177.4(7)
C37 P4 C49 C50 -68.0(9)
Ru2 P4 C49 C50 53.4(8)
C54 C49 C50 C51 -58.7(12)
P4 C49 C50 C51 169.6(8)
C49 C50 C51 C52 57.5(14)
C50 C51 C52 C53 -55.7(14)
C51 C52 C53 C54 53.9(14)
C52 C53 C54 C49 -55.4(14)
C50 C49 C54 C53 56.4(13)
P4 C49 C54 C53 -175.7(9)
C67 P3 C55 C56 -68.8(8)
C61 P3 C55 C56 -178.8(7)
Ru2 P3 C55 C56 53.4(8)
C67 P3 C55 C60 165.2(7)
C61 P3 C55 C60 55.2(7)
Ru2 P3 C55 C60 -72.6(7)
C60 C55 C56 C57 -59.2(10)
P3 C55 C56 C57 172.6(7)
C55 C56 C57 C58 58.5(12)
C56 C57 C58 C59 -56.1(12)
C57 C58 C59 C60 56.3(11)
C58 C59 C60 C55 -59.2(11)
C56 C55 C60 C59 60.0(10)
P3 C55 C60 C59 -170.7(7)
C67 P3 C61 C62 23.9(8)
C55 P3 C61 C62 134.3(8)
Ru2 P3 C61 C62 -102.3(7)
C67 P3 C61 C66 150.8(6)
C55 P3 C61 C66 -98.7(7)
Ru2 P3 C61 C66 24.6(7)
C66 C61 C62 C63 59.3(11)
P3 C61 C62 C63 -171.8(8)
C61 C62 C63 C64 -58.3(13)
C62 C63 C64 C65 55.6(14)
C63 C64 C65 C66 -54.1(14)
C62 C61 C66 C65 -59.1(10)
P3 C61 C66 C65 169.7(7)
C64 C65 C66 C61 56.4(12)
C55 P3 C67 C68 -35.9(9)
C61 P3 C67 C68 70.8(8)
Ru2 P3 C67 C68 -158.5(7)
C55 P3 C67 C72 92.1(7)
C61 P3 C67 C72 -161.2(6)
Ru2 P3 C67 C72 -30.5(7)
C72 C67 C68 C69 59.0(11)
P3 C67 C68 C69 -169.1(8)
C67 C68 C69 C70 -56.8(13)
C68 C69 C70 C71 53.5(13)
C69 C70 C71 C72 -55.1(12)
C70 C71 C72 C67 57.7(10)
C68 C67 C72 C71 -59.4(9)
P3 C67 C72 C71 170.6(6)
F1 B1 F2 F3 -106.4
F4 B1 F2 F3 143.9
F3 B1 F2 F4 -143.9
F1 B1 F2 F4 109.7
F1 B1 F3 F2 85.7
F4 B1 F3 F2 -38.9
F4 F2 F3 B1 25.5
F3 B1 F4 F2 37.2
F1 B1 F4 F2 -85.8
F3 F2 F4 B1 -24.4
F8 B2 F5 F6 -6.8
F7 B2 F5 F6 -96.1
F5 B2 F6 F8 -177.3
F7 B2 F6 F8 -81.7
F8 B2 F6 F5 177.3
F7 B2 F6 F5 95.5
B2 F5 F6 F8 1.8
F5 B2 F8 F6 6.8
F7 B2 F8 F6 98.8
F5 F6 F8 B2 -1.9
